data_4125961
loop_
_publ_author_name
'He, Chi'
'Hu, Jialei'
'Wu, Yubing'
'Ding, Hanfeng'

_publ_section_title
;
 Total Syntheses of Highly Oxidized ent-Kaurenoids Pharicin A, Pharicinin
 B, 7-O-Acetylpseurata C, and Pseurata C: A [5+2] Cascade Approach.
;
_journal_issue 17
_journal_name_full 'Journal of the American Chemical Society'
_journal_page_first 6098
_journal_page_last 6101
_journal_paper_doi 10.1021/jacs.7b02746
_journal_volume 139
_journal_year 2017
_chemical_formula_moiety 'C11 H11 Br O2'
_chemical_formula_sum 'C11 H11 Br O2'
_chemical_formula_weight 255.11
_space_group_crystal_system monoclinic
_space_group_IT_number 14
_space_group_name_Hall '-P 2ybc'
_space_group_name_H-M_alt 'P 1 21/c 1'
_symmetry_space_group_name_Hall '-P 2ybc'
_symmetry_space_group_name_H-M 'P 1 21/c 1'
_atom_sites_solution_hydrogens geom
_atom_sites_solution_primary direct
_audit_creation_date 2017-01-09
_audit_creation_method
;
Olex2 1.2
(compiled 2017.01.04 svn.r3372 for OlexSys, GUI svn.r5289)
;
_cell_angle_alpha 90.0
_cell_angle_beta 110.73(2)
_cell_angle_gamma 90.0
_cell_formula_units_Z 4
_cell_length_a 13.444(2)
_cell_length_b 8.2879(9)
_cell_length_c 9.6810(18)
_cell_measurement_reflns_used 1261
_cell_measurement_temperature 293(2)
_cell_measurement_theta_max 29.3040
_cell_measurement_theta_min 2.9378
_cell_volume 1008.8(3)
_computing_cell_refinement
;
CrysAlisPro, Agilent Technologies,
Version 1.171.35.11 (release 16-05-2011 CrysAlis171 .NET)
(compiled May 16 2011,17:55:39)
;
_computing_data_collection
;
CrysAlisPro, Agilent Technologies,
Version 1.171.35.11 (release 16-05-2011 CrysAlis171 .NET)
(compiled May 16 2011,17:55:39)
;
_computing_data_reduction
;
CrysAlisPro, Agilent Technologies,
Version 1.171.35.11 (release 16-05-2011 CrysAlis171 .NET)
(compiled May 16 2011,17:55:39)
;
_computing_molecular_graphics 'Olex2 (Dolomanov et al., 2009)'
_computing_publication_material 'Olex2 (Dolomanov et al., 2009)'
_computing_structure_refinement 'ShelXL (Sheldrick, 2015)'
_computing_structure_solution 'ShelXS (Sheldrick, 2008)'
_diffrn_ambient_temperature 293.15
_diffrn_detector_area_resol_mean 10.3592
_diffrn_measured_fraction_theta_full 0.999
_diffrn_measured_fraction_theta_max 0.999
_diffrn_measurement_details
;
#__ type_ start__ end____ width___ exp.time_
  1 omega  -14.00   77.00   1.0000    6.0000
omega____ theta____ kappa____ phi______ frames
    -       10.8433   38.0000  150.0000 91

#__ type_ start__ end____ width___ exp.time_
  2 omega  -60.00   34.00   1.0000    6.0000
omega____ theta____ kappa____ phi______ frames
    -       10.8433  -38.0000  -30.0000 94

#__ type_ start__ end____ width___ exp.time_
  3 omega  -78.00   21.00   1.0000    6.0000
omega____ theta____ kappa____ phi______ frames
    -      -12.5621  -77.0000 -150.0000 99
;
_diffrn_measurement_device_type 'Xcalibur, Atlas, Gemini ultra'
_diffrn_measurement_method '\w scans'
_diffrn_orient_matrix_UB_11 0.0347764000
_diffrn_orient_matrix_UB_12 0.0038298000
_diffrn_orient_matrix_UB_13 0.0747323000
_diffrn_orient_matrix_UB_21 -0.0444334000
_diffrn_orient_matrix_UB_22 0.0054644000
_diffrn_orient_matrix_UB_23 0.0230701000
_diffrn_orient_matrix_UB_31 -0.0012194000
_diffrn_orient_matrix_UB_32 -0.0852669000
_diffrn_orient_matrix_UB_33 0.0049169000
_diffrn_radiation_monochromator graphite
_diffrn_radiation_type MoK\a
_diffrn_radiation_wavelength 0.71073
_diffrn_reflns_av_R_equivalents 0.0434
_diffrn_reflns_av_unetI/netI 0.0426
_diffrn_reflns_Laue_measured_fraction_full 0.999
_diffrn_reflns_Laue_measured_fraction_max 0.999
_diffrn_reflns_limit_h_max 16
_diffrn_reflns_limit_h_min -15
_diffrn_reflns_limit_k_max 9
_diffrn_reflns_limit_k_min -9
_diffrn_reflns_limit_l_max 11
_diffrn_reflns_limit_l_min -11
_diffrn_reflns_number 6135
_diffrn_reflns_point_group_measured_fraction_full 0.999
_diffrn_reflns_point_group_measured_fraction_max 0.999
_diffrn_reflns_theta_full 25.242
_diffrn_reflns_theta_max 25.344
_diffrn_reflns_theta_min 2.944
_diffrn_source 'Enhance (Mo) X-ray Source'
_exptl_absorpt_coefficient_mu 4.044
_exptl_absorpt_correction_T_max 1.00000
_exptl_absorpt_correction_T_min 0.41011
_exptl_absorpt_correction_type multi-scan
_exptl_absorpt_process_details
;
CrysAlisPro, Agilent Technologies,
Version 1.171.35.11 (release 16-05-2011 CrysAlis171 .NET)
(compiled May 16 2011,17:55:39)
Empirical absorption correction using spherical harmonics,
 implemented in SCALE3 ABSPACK scaling algorithm.
;
_exptl_crystal_colour 'light yellow'
_exptl_crystal_colour_modifier light
_exptl_crystal_colour_primary yellow
_exptl_crystal_density_diffrn 1.680
_exptl_crystal_description needle
_exptl_crystal_F_000 512
_exptl_crystal_size_max 0.49
_exptl_crystal_size_mid 0.31
_exptl_crystal_size_min 0.28
_refine_diff_density_max 0.610
_refine_diff_density_min -0.782
_refine_diff_density_rms 0.073
_refine_ls_extinction_method none
_refine_ls_goodness_of_fit_ref 1.030
_refine_ls_hydrogen_treatment constr
_refine_ls_matrix_type full
_refine_ls_number_parameters 146
_refine_ls_number_reflns 1834
_refine_ls_number_restraints 60
_refine_ls_restrained_S_all 1.019
_refine_ls_R_factor_all 0.0805
_refine_ls_R_factor_gt 0.0513
_refine_ls_shift/su_max 0.000
_refine_ls_shift/su_mean 0.000
_refine_ls_structure_factor_coef Fsqd
_refine_ls_weighting_details 'w=1/[\s^2^(Fo^2^)+(0.0666P)^2^+0.7096P] where P=(Fo^2^+2Fc^2^)/3'
_refine_ls_weighting_scheme calc
_refine_ls_wR_factor_gt 0.1227
_refine_ls_wR_factor_ref 0.1406
_reflns_Friedel_coverage 0.000
_reflns_number_gt 1257
_reflns_number_total 1834
_reflns_threshold_expression 'I > 2\s(I)'
_cod_data_source_file ja7b02746_si_002.cif
_cod_data_source_block 170109_hjl_21731a_2nd
_cod_depositor_comments 'Adding full bibliography for 4125961.cif.'
_cod_original_cell_volume 1008.84(16)
_cod_database_code 4125961
_shelx_shelxl_version_number 2016/6
_chemical_oxdiff_formula 'c10 h10 o10 br1'
_shelx_space_group_comment
;
The symmetry employed for this shelxl refinement is uniquely defined
by the following loop, which should always be used as a source of
symmetry information in preference to the above space-group names.
They are only intended as comments.
;
_cell_oxdiff_angle_alpha 89.966(7)
_cell_oxdiff_angle_beta 110.765(10)
_cell_oxdiff_angle_gamma 89.951(7)
_cell_oxdiff_length_a 13.4388(15)
_cell_oxdiff_length_b 8.2937(6)
_cell_oxdiff_length_c 9.6801(9)
_cell_oxdiff_measurement_reflns_used 1259
_cell_oxdiff_volume 1008.84(16)
_shelx_estimated_absorpt_t_max 0.397
_shelx_estimated_absorpt_t_min 0.242
_reflns_odcompleteness_completeness 99.73
_reflns_odcompleteness_iscentric 1
_reflns_odcompleteness_theta 26.32
_olex2_refinement_description
;
1. Fixed Uiso
 At 1.2 times of:
  All C(H) groups, All C(H,H) groups, All C(H,H,H,H) groups
2. Uiso/Uaniso restraints and constraints
C6 \\sim C7 \\sim C7A \\sim C8 \\sim C8A: within 3.8A with sigma of 0.01 and
sigma for terminal atoms of 0.02
3. Others
 Sof(H6BC)=Sof(H6BD)=Sof(H9B)=Sof(C7A)=Sof(H7AA)=Sof(H7AB)=Sof(C8A)=Sof(H8AA)=
 Sof(H8AB)=1-FVAR(1)
 Sof(H6AB)=Sof(H6AA)=Sof(C7)=Sof(H7A)=Sof(H7B)=Sof(C8)=Sof(H8A)=Sof(H8B)=
 Sof(H9A)=FVAR(1)
4.a Ternary CH refined with riding coordinates:
 C3(H3), C9(H9A), C9(H9B)
4.b Secondary CH2 refined with riding coordinates:
 C6(H6AB,H6AA), C6(H6BC,H6BD), C7(H7A,H7B), C8(H8A,H8B), C10(H10A,H10B),
 C7A(H7AA,H7AB), C8A(H8AA,H8AB)
4.c Aromatic/amide H refined with riding coordinates:
 C2(H2)
;
_olex2_submission_special_instructions 'No special instructions were received'

loop_
_space_group_symop_operation_xyz
'x, y, z'
'-x, y+1/2, -z+1/2'
'-x, -y, -z'
'x, -y-1/2, z-1/2'

loop_
_atom_site_label
_atom_site_type_symbol
_atom_site_fract_x
_atom_site_fract_y
_atom_site_fract_z
_atom_site_U_iso_or_equiv
_atom_site_adp_type
_atom_site_occupancy
_atom_site_site_symmetry_order
_atom_site_calc_flag
_atom_site_refinement_flags_posn
_atom_site_refinement_flags_adp
_atom_site_refinement_flags_occupancy
_atom_site_disorder_assembly
_atom_site_disorder_group
Br1 Br 0.60851(5) 0.12474(7) 0.65015(8) 0.0815(3) Uani 1 1 d . . . . .
O1 O 1.0077(3) 0.3477(5) 0.6691(5) 0.0864(13) Uani 1 1 d . . . . .
O2 O 0.8652(4) 0.5156(6) 0.9840(4) 0.0928(14) Uani 1 1 d . . . . .
C1 C 0.7346(4) 0.2433(5) 0.7318(5) 0.0478(11) Uani 1 1 d . . . . .
C2 C 0.8307(5) 0.1834(6) 0.7698(6) 0.0596(13) Uani 1 1 d . . . . .
H2 H 0.846857 0.075793 0.760547 0.072 Uiso 1 1 calc R . . . .
C3 C 0.9106(4) 0.3156(8) 0.8308(6) 0.0656(14) Uani 1 1 d . . . . .
H3 H 0.974621 0.281407 0.912176 0.079 Uiso 1 1 calc R . . . .
C4 C 0.8415(4) 0.4336(7) 0.8760(6) 0.0618(14) Uani 1 1 d . . . . .
C5 C 0.7330(4) 0.4211(5) 0.7527(5) 0.0475(11) Uani 1 1 d . . . . .
C6 C 0.6423(5) 0.5025(6) 0.7823(6) 0.0691(15) Uani 1 1 d . U . . .
H6AB H 0.667466 0.551662 0.879580 0.083 Uiso 0.57(2) 1 calc R . P A 1
H6AA H 0.587817 0.424122 0.778677 0.083 Uiso 0.57(2) 1 calc R . P A 1
H6BC H 0.655414 0.508388 0.887415 0.083 Uiso 0.43(2) 1 calc R . P A 2
H6BD H 0.575673 0.446475 0.733591 0.083 Uiso 0.43(2) 1 calc R . P A 2
C7 C 0.5968(16) 0.6313(18) 0.664(2) 0.080(3) Uani 0.57(2) 1 d . U P A 1
H7A H 0.565038 0.719829 0.699243 0.096 Uiso 0.57(2) 1 calc R . P A 1
H7B H 0.545179 0.586814 0.574613 0.096 Uiso 0.57(2) 1 calc R . P A 1
C8 C 0.7025(15) 0.6836(18) 0.641(2) 0.080(3) Uani 0.57(2) 1 d . U P A 1
H8A H 0.751525 0.737384 0.727027 0.096 Uiso 0.57(2) 1 calc R . P A 1
H8B H 0.688674 0.752088 0.554648 0.096 Uiso 0.57(2) 1 calc R . P A 1
C9 C 0.7443(5) 0.5094(6) 0.6167(6) 0.0651(15) Uani 1 1 d . . . . .
H9A H 0.698393 0.460934 0.523628 0.078 Uiso 0.57(2) 1 calc R . P A 1
H9B H 0.710439 0.436326 0.533731 0.078 Uiso 0.43(2) 1 calc R . P A 2
C10 C 0.8603(5) 0.5215(7) 0.6236(7) 0.0801(19) Uani 1 1 d . . . . .
H10A H 0.859794 0.525983 0.523220 0.096 Uiso 1 1 calc R . . . .
H10B H 0.889460 0.622862 0.670796 0.096 Uiso 1 1 calc R . . . .
C11 C 0.9328(5) 0.3909(7) 0.7017(6) 0.0645(15) Uani 1 1 d . . . . .
C7A C 0.641(2) 0.671(2) 0.716(3) 0.081(3) Uani 0.43(2) 1 d . U P A 2
H7AA H 0.570430 0.716815 0.686664 0.097 Uiso 0.43(2) 1 calc R . P A 2
H7AB H 0.689850 0.741654 0.789132 0.097 Uiso 0.43(2) 1 calc R . P A 2
C8A C 0.676(2) 0.654(2) 0.582(3) 0.079(3) Uani 0.43(2) 1 d . U P A 2
H8AA H 0.614462 0.638867 0.492640 0.095 Uiso 0.43(2) 1 calc R . P A 2
H8AB H 0.714640 0.748584 0.571353 0.095 Uiso 0.43(2) 1 calc R . P A 2

loop_
_atom_site_aniso_label
_atom_site_aniso_U_11
_atom_site_aniso_U_22
_atom_site_aniso_U_33
_atom_site_aniso_U_23
_atom_site_aniso_U_13
_atom_site_aniso_U_12
Br1 0.0744(5) 0.0658(4) 0.1087(6) -0.0217(3) 0.0378(4) -0.0189(3)
O1 0.072(3) 0.122(3) 0.080(3) -0.025(2) 0.047(3) -0.021(2)
O2 0.090(3) 0.138(4) 0.058(2) -0.047(3) 0.036(2) -0.039(3)
C1 0.054(3) 0.050(2) 0.042(3) 0.000(2) 0.020(2) -0.005(2)
C2 0.071(4) 0.057(3) 0.056(3) 0.010(2) 0.029(3) 0.009(3)
C3 0.052(3) 0.093(4) 0.049(3) -0.004(3) 0.015(3) 0.000(3)
C4 0.066(4) 0.080(3) 0.045(3) -0.006(3) 0.028(3) -0.014(3)
C5 0.062(3) 0.046(2) 0.040(3) -0.001(2) 0.025(2) 0.000(2)
C6 0.083(4) 0.055(3) 0.077(4) -0.003(2) 0.038(3) 0.005(2)
C7 0.091(6) 0.058(5) 0.092(6) -0.001(4) 0.033(5) 0.014(4)
C8 0.098(6) 0.057(5) 0.085(7) 0.010(5) 0.035(5) 0.004(5)
C9 0.091(4) 0.056(3) 0.054(3) 0.008(2) 0.034(3) -0.001(3)
C10 0.120(6) 0.068(3) 0.081(4) 0.000(3) 0.072(4) -0.010(3)
C11 0.061(4) 0.083(4) 0.059(3) -0.022(3) 0.033(3) -0.024(3)
C7A 0.095(7) 0.058(5) 0.089(7) -0.003(5) 0.031(6) 0.011(5)
C8A 0.095(7) 0.054(5) 0.087(7) 0.003(5) 0.030(6) 0.002(5)

loop_
_atom_type_symbol
_atom_type_description
_atom_type_scat_dispersion_real
_atom_type_scat_dispersion_imag
_atom_type_scat_source
C C 0.0033 0.0016 'International Tables Vol C Tables 4.2.6.8 and 6.1.1.4'
H H 0.0000 0.0000 'International Tables Vol C Tables 4.2.6.8 and 6.1.1.4'
Br Br -0.2901 2.4595 'International Tables Vol C Tables 4.2.6.8 and 6.1.1.4'
O O 0.0106 0.0060 'International Tables Vol C Tables 4.2.6.8 and 6.1.1.4'

loop_
_geom_angle_atom_site_label_1
_geom_angle_atom_site_label_2
_geom_angle_atom_site_label_3
_geom_angle
C2 C1 Br1 125.1(4)
C2 C1 C5 113.4(5)
C5 C1 Br1 121.4(4)
C1 C2 H2 125.3
C1 C2 C3 109.4(5)
C3 C2 H2 125.3
C2 C3 H3 114.1
C2 C3 C4 99.0(4)
C2 C3 C11 107.3(4)
C4 C3 H3 114.1
C4 C3 C11 106.9(5)
C11 C3 H3 114.1
O2 C4 C3 128.3(6)
O2 C4 C5 127.6(5)
C3 C4 C5 104.1(4)
C1 C5 C4 96.7(4)
C1 C5 C6 121.3(4)
C1 C5 C9 109.8(4)
C4 C5 C9 106.1(4)
C6 C5 C4 115.7(4)
C6 C5 C9 106.1(4)
C5 C6 H6AB 110.1
C5 C6 H6AA 110.1
C5 C6 H6BC 111.3
C5 C6 H6BD 111.3
C5 C6 C7 107.8(7)
C5 C6 C7A 102.5(9)
H6AB C6 H6AA 108.5
H6BC C6 H6BD 109.2
C7 C6 H6AB 110.1
C7 C6 H6AA 110.1
C7A C6 H6BC 111.3
C7A C6 H6BD 111.3
C6 C7 H7A 112.0
C6 C7 H7B 112.0
C6 C7 C8 99.1(14)
H7A C7 H7B 109.6
C8 C7 H7A 112.0
C8 C7 H7B 112.0
C7 C8 H8A 112.0
C7 C8 H8B 112.0
C7 C8 C9 98.8(12)
H8A C8 H8B 109.7
C9 C8 H8A 112.0
C9 C8 H8B 112.0
C5 C9 C8 99.0(7)
C5 C9 H9A 111.4
C5 C9 H9B 104.2
C8 C9 H9A 111.4
C10 C9 C5 113.2(5)
C10 C9 C8 109.8(8)
C10 C9 H9A 111.4
C10 C9 H9B 104.2
C8A C9 C5 109.2(9)
C8A C9 H9B 104.2
C8A C9 C10 120.0(10)
C9 C10 H10A 108.1
C9 C10 H10B 108.1
H10A C10 H10B 107.3
C11 C10 C9 116.8(4)
C11 C10 H10A 108.1
C11 C10 H10B 108.1
O1 C11 C3 121.1(6)
O1 C11 C10 122.9(5)
C10 C11 C3 115.9(5)
C6 C7A H7AA 110.1
C6 C7A H7AB 110.1
H7AA C7A H7AB 108.4
C8A C7A C6 108.1(15)
C8A C7A H7AA 110.1
C8A C7A H7AB 110.1
C9 C8A C7A 103.7(17)
C9 C8A H8AA 111.0
C9 C8A H8AB 111.0
C7A C8A H8AA 111.0
C7A C8A H8AB 111.0
H8AA C8A H8AB 109.0

loop_
_geom_bond_atom_site_label_1
_geom_bond_atom_site_label_2
_geom_bond_distance
Br1 C1 1.875(5)
O1 C11 1.210(6)
O2 C4 1.192(6)
C1 C2 1.309(7)
C1 C5 1.489(6)
C2 H2 0.9300
C2 C3 1.502(8)
C3 H3 0.9800
C3 C4 1.517(8)
C3 C11 1.519(8)
C4 C5 1.526(7)
C5 C6 1.508(7)
C5 C9 1.560(6)
C6 H6AB 0.9700
C6 H6AA 0.9700
C6 H6BC 0.9700
C6 H6BD 0.9700
C6 C7 1.526(14)
C6 C7A 1.533(19)
C7 H7A 0.9700
C7 H7B 0.9700
C7 C8 1.58(3)
C8 H8A 0.9700
C8 H8B 0.9700
C8 C9 1.596(17)
C9 H9A 0.9800
C9 H9B 0.9800
C9 C10 1.540(8)
C9 C8A 1.48(2)
C10 H10A 0.9700
C10 H10B 0.9700
C10 C11 1.474(8)
C7A H7AA 0.9700
C7A H7AB 0.9700
C7A C8A 1.53(4)
C8A H8AA 0.9700
C8A H8AB 0.9700
